data_7152138
loop_
_publ_author_name
'Hardin Narayan, Alison R.'
'Sarpong, Richmond'

_publ_section_title
;
 Indolizinones as synthetic scaffolds: fundamental reactivity and the
 relay of stereochemical information.
;
_journal_issue 1
_journal_name_full 'Organic &amp; biomolecular chemistry'
_journal_page_first 70
_journal_page_last 78
_journal_paper_doi 10.1039/c1ob06423a
_journal_volume 10
_journal_year 2012
_chemical_formula_sum 'C15 H15 Cl N2 O'
_chemical_formula_weight 274.74
_chemical_name_common sarpong13
_chemical_name_systematic
;
sarpong13
;
_space_group.centring_type P

_space_group_IT_number 14
_space_group.IT_number 14

_symmetry_cell_setting monoclinic
_symmetry_space_group_name_Hall '-P 2yn'
_symmetry_space_group_name_H-M 'P 1 21/n 1'
_atom_sites_solution_hydrogens geom
_atom_sites_solution_primary direct
_atom_sites_solution_secondary difmap
_audit_creation_method SHELXL-97
_cell_angle_alpha 90.00
_cell_angle_beta 95.0810(10)
_cell_angle_gamma 90.00
_cell_formula_units_Z 4
_cell_length_a 8.4660(3)
_cell_length_b 7.2644(2)
_cell_length_c 22.2712(7)
_cell_measurement_reflns_used 9961
_cell_measurement_temperature 100(2)
_cell_measurement_theta_max 67.84
_cell_measurement_theta_min 3.99
_cell_volume 1364.31(7)
_computing_cell_refinement 'Bruker SAINT'
_computing_data_collection 'Bruker APEX2'
_computing_data_reduction 'Bruker SAINT'
_computing_molecular_graphics ORTEP-32
_computing_publication_material WinGX
_computing_structure_refinement SHELXL-97
_computing_structure_solution SIR-2004
_diffrn_ambient_temperature 100(2)
_diffrn_detector_area_resol_mean 8.366
_diffrn_measured_fraction_theta_full 0.998
_diffrn_measured_fraction_theta_max 0.992
_diffrn_measurement_device_type 'Bruker APEX-II CCD'
_diffrn_measurement_method 'phi and omega scans'
_diffrn_radiation_monochromator 'HELIOS multilayer mirrors'
_diffrn_radiation_source 'microfocus rotating anode'
_diffrn_radiation_type CuK\a
_diffrn_radiation_wavelength 1.54178
_diffrn_reflns_av_R_equivalents 0.0123
_diffrn_reflns_av_sigmaI/netI 0.0083
_diffrn_reflns_limit_h_max 10
_diffrn_reflns_limit_h_min -10
_diffrn_reflns_limit_k_max 8
_diffrn_reflns_limit_k_min -7
_diffrn_reflns_limit_l_max 26
_diffrn_reflns_limit_l_min -26
_diffrn_reflns_number 14245
_diffrn_reflns_theta_full 67.00
_diffrn_reflns_theta_max 68.08
_diffrn_reflns_theta_min 3.99
_exptl_absorpt_coefficient_mu 2.418
_exptl_absorpt_correction_T_max 0.8685
_exptl_absorpt_correction_T_min 0.7601
_exptl_absorpt_correction_type multi-scan
_exptl_absorpt_process_details SADABS
_exptl_crystal_colour colorless
_exptl_crystal_density_diffrn 1.338
_exptl_crystal_density_method 'not measured'
_exptl_crystal_description plate
_exptl_crystal_F_000 576
_exptl_crystal_size_max 0.12
_exptl_crystal_size_mid 0.10
_exptl_crystal_size_min 0.06
_refine_diff_density_max 0.357
_refine_diff_density_min -0.326
_refine_diff_density_rms 0.052
_refine_ls_extinction_method none
_refine_ls_goodness_of_fit_ref 1.057
_refine_ls_hydrogen_treatment constr
_refine_ls_matrix_type full
_refine_ls_number_parameters 172
_refine_ls_number_reflns 2476
_refine_ls_number_restraints 0
_refine_ls_restrained_S_all 1.057
_refine_ls_R_factor_all 0.0361
_refine_ls_R_factor_gt 0.0353
_refine_ls_shift/su_max 0.000
_refine_ls_shift/su_mean 0.000
_refine_ls_structure_factor_coef Fsqd
_refine_ls_weighting_details 'calc w=1/[\s^2^(Fo^2^)+(0.0521P)^2^+0.9929P] where P=(Fo^2^+2Fc^2^)/3'
_refine_ls_weighting_scheme calc
_refine_ls_wR_factor_gt 0.0949
_refine_ls_wR_factor_ref 0.0956
_reflns_number_gt 2398
_reflns_number_total 2476
_reflns_threshold_expression >2sigma(I)
_cod_data_source_file c1ob06423a.txt
_cod_data_source_block sarpong13
_cod_depositor_comments
;
The following automatic conversions were performed:

'_symmetry_cell_setting' value 'Monoclinic' changed to 'monoclinic'
according to /home/saulius/struct/CIF-dictionaries/cif_core.dic
dictionary named 'cif_core.dic' version 2.4.1 from 2010-06-29.

Automatic conversion script
Id: cif_fix_values 1715 2011-07-08 13:25:40Z adriana 

The following automatic conversions were performed:

'_space_group.centring_type' value 'primitive' was replaced with the
value 'P' as specified in the replacement file
'/home/antanas/src/cod-tools/trunk/data/replacement-values/replacement_values.lst'.

Automatic conversion script
Id: cif_fix_values 5642 2017-10-24 12:04:52Z antanas 
;
_cod_original_sg_symbol_H-M P2(1)/n
_cod_database_code 7152138

loop_
_symmetry_equiv_pos_as_xyz
'x, y, z'
'-x+1/2, y+1/2, -z+1/2'
'-x, -y, -z'
'x-1/2, -y-1/2, z-1/2'

loop_
_atom_site_label
_atom_site_type_symbol
_atom_site_fract_x
_atom_site_fract_y
_atom_site_fract_z
_atom_site_U_iso_or_equiv
_atom_site_adp_type
_atom_site_occupancy
_atom_site_symmetry_multiplicity
_atom_site_calc_flag
_atom_site_refinement_flags
C1 C 0.17912(18) 0.6227(2) 0.39579(7) 0.0200(3) Uani 1 1 d .
H1 H 0.1152 0.6740 0.4245 0.024 Uiso 1 1 calc R
C2 C 0.14417(19) 0.6408(2) 0.33578(8) 0.0225(4) Uani 1 1 d .
H2 H 0.0605 0.7127 0.3166 0.027 Uiso 1 1 calc R
C3 C 0.25655(19) 0.5315(2) 0.30563(7) 0.0199(3) Uani 1 1 d .
C4 C 0.37896(18) 0.4593(2) 0.35542(7) 0.0163(3) Uani 1 1 d .
C5 C 0.39059(18) 0.2482(2) 0.35968(7) 0.0168(3) Uani 1 1 d .
H5 H 0.4267 0.1944 0.3219 0.020 Uiso 1 1 calc R
C6 C 0.50857(18) 0.2087(2) 0.41331(7) 0.0182(3) Uani 1 1 d .
H6 H 0.6019 0.1379 0.4104 0.022 Uiso 1 1 calc R
C7 C 0.47028(18) 0.2813(2) 0.46459(7) 0.0183(3) Uani 1 1 d .
H7 H 0.5359 0.2717 0.5013 0.022 Uiso 1 1 calc R
C8 C 0.31345(18) 0.3806(2) 0.45949(7) 0.0172(3) Uani 1 1 d .
H8 H 0.2889 0.4342 0.4990 0.021 Uiso 1 1 calc R
C9 C 0.22694(18) 0.1699(2) 0.37279(7) 0.0180(3) Uani 1 1 d .
H9A H 0.1441 0.2154 0.3422 0.022 Uiso 1 1 calc R
H9B H 0.2288 0.0338 0.3706 0.022 Uiso 1 1 calc R
C10 C 0.18849(18) 0.2317(2) 0.43640(7) 0.0176(3) Uani 1 1 d .
C11 C 0.02491(19) 0.3001(2) 0.43768(7) 0.0200(3) Uani 1 1 d .
C12 C 0.54002(19) 0.5483(2) 0.34575(7) 0.0202(3) Uani 1 1 d .
H12A H 0.6193 0.5058 0.3781 0.024 Uiso 1 1 calc R
H12B H 0.5745 0.5040 0.3069 0.024 Uiso 1 1 calc R
C13 C 0.5396(2) 0.7590(2) 0.34519(8) 0.0239(4) Uani 1 1 d .
H13A H 0.4695 0.8031 0.3102 0.029 Uiso 1 1 calc R
H13B H 0.4965 0.8049 0.3823 0.029 Uiso 1 1 calc R
C14 C 0.7035(2) 0.8348(2) 0.34158(8) 0.0271(4) Uani 1 1 d .
H14 H 0.7835 0.7959 0.3715 0.033 Uiso 1 1 calc R
C15 C 0.7455(2) 0.9507(3) 0.30041(10) 0.0358(5) Uani 1 1 d .
H15A H 0.6692 0.9931 0.2697 0.043 Uiso 1 1 calc R
H15B H 0.8522 0.9920 0.3014 0.043 Uiso 1 1 calc R
N1 N 0.31522(15) 0.52351(18) 0.41200(6) 0.0164(3) Uani 1 1 d .
N2 N -0.10062(16) 0.3548(2) 0.44036(7) 0.0266(3) Uani 1 1 d .
O1 O 0.26542(15) 0.50210(17) 0.25209(5) 0.0269(3) Uani 1 1 d .
Cl1 Cl 0.20051(4) 0.04144(5) 0.489440(17) 0.02291(14) Uani 1 1 d .

loop_
_atom_site_aniso_label
_atom_site_aniso_U_11
_atom_site_aniso_U_22
_atom_site_aniso_U_33
_atom_site_aniso_U_23
_atom_site_aniso_U_13
_atom_site_aniso_U_12
C1 0.0215(8) 0.0142(7) 0.0248(8) -0.0018(6) 0.0052(6) -0.0011(6)
C2 0.0225(8) 0.0177(8) 0.0269(9) 0.0036(6) -0.0008(6) 0.0018(6)
C3 0.0256(8) 0.0157(8) 0.0181(8) 0.0029(6) -0.0009(6) -0.0029(6)
C4 0.0201(8) 0.0165(8) 0.0125(7) -0.0010(6) 0.0025(6) 0.0002(6)
C5 0.0196(7) 0.0159(8) 0.0150(7) -0.0009(6) 0.0021(6) 0.0006(6)
C6 0.0184(7) 0.0154(7) 0.0206(8) 0.0021(6) -0.0002(6) -0.0001(6)
C7 0.0182(7) 0.0179(8) 0.0181(8) 0.0019(6) -0.0025(6) -0.0026(6)
C8 0.0210(7) 0.0170(8) 0.0138(7) -0.0007(6) 0.0017(6) -0.0031(6)
C9 0.0212(8) 0.0164(7) 0.0161(7) -0.0016(6) 0.0000(6) -0.0008(6)
C10 0.0193(8) 0.0163(7) 0.0171(7) 0.0026(6) 0.0015(6) -0.0011(6)
C11 0.0240(9) 0.0179(8) 0.0182(8) -0.0004(6) 0.0022(6) -0.0043(7)
C12 0.0219(8) 0.0200(8) 0.0195(8) 0.0012(6) 0.0059(6) -0.0006(6)
C13 0.0276(9) 0.0203(8) 0.0247(8) 0.0010(6) 0.0079(7) -0.0021(7)
C14 0.0300(9) 0.0246(9) 0.0277(9) -0.0034(7) 0.0087(7) -0.0041(7)
C15 0.0379(10) 0.0309(10) 0.0411(11) 0.0024(8) 0.0173(9) -0.0035(8)
N1 0.0199(6) 0.0155(6) 0.0144(6) -0.0008(5) 0.0037(5) -0.0010(5)
N2 0.0212(7) 0.0270(8) 0.0316(8) -0.0006(6) 0.0028(6) -0.0007(6)
O1 0.0398(7) 0.0245(6) 0.0156(6) 0.0021(5) -0.0016(5) 0.0011(5)
Cl1 0.0264(2) 0.0201(2) 0.0223(2) 0.00591(14) 0.00249(15) -0.00258(14)

loop_
_atom_type_symbol
_atom_type_description
_atom_type_scat_dispersion_real
_atom_type_scat_dispersion_imag
_atom_type_scat_source
C C 0.0181 0.0091 'International Tables Vol C Tables 4.2.6.8 and 6.1.1.4'
H H 0.0000 0.0000 'International Tables Vol C Tables 4.2.6.8 and 6.1.1.4'
N N 0.0311 0.0180 'International Tables Vol C Tables 4.2.6.8 and 6.1.1.4'
O O 0.0492 0.0322 'International Tables Vol C Tables 4.2.6.8 and 6.1.1.4'
Cl Cl 0.3639 0.7018 'International Tables Vol C Tables 4.2.6.8 and 6.1.1.4'

loop_
_geom_angle_atom_site_label_1
_geom_angle_atom_site_label_2
_geom_angle_atom_site_label_3
_geom_angle
C2 C1 N1 114.51(14)
C2 C1 H1 122.7
N1 C1 H1 122.7
C1 C2 C3 108.07(14)
C1 C2 H2 126.0
C3 C2 H2 126.0
O1 C3 C2 130.42(15)
O1 C3 C4 123.23(15)
C2 C3 C4 106.28(13)
N1 C4 C5 106.60(12)
N1 C4 C3 103.39(12)
C5 C4 C3 114.74(13)
N1 C4 C12 112.24(12)
C5 C4 C12 111.95(13)
C3 C4 C12 107.69(12)
C6 C5 C4 105.77(12)
C6 C5 C9 108.66(12)
C4 C5 C9 108.92(12)
C6 C5 H5 111.1
C4 C5 H5 111.1
C9 C5 H5 111.1
C7 C6 C5 114.18(14)
C7 C6 H6 122.9
C5 C6 H6 122.9
C6 C7 C8 114.03(14)
C6 C7 H7 123.0
C8 C7 H7 123.0
N1 C8 C7 108.93(12)
N1 C8 C10 107.36(12)
C7 C8 C10 105.00(12)
N1 C8 H8 111.7
C7 C8 H8 111.7
C10 C8 H8 111.7
C10 C9 C5 109.28(12)
C10 C9 H9A 109.8
C5 C9 H9A 109.8
C10 C9 H9B 109.8
C5 C9 H9B 109.8
H9A C9 H9B 108.3
C11 C10 C9 112.93(13)
C11 C10 C8 111.62(13)
C9 C10 C8 108.04(12)
C11 C10 Cl1 104.06(10)
C9 C10 Cl1 111.77(11)
C8 C10 Cl1 108.35(10)
N2 C11 C10 178.01(17)
C13 C12 C4 114.76(13)
C13 C12 H12A 108.6
C4 C12 H12A 108.6
C13 C12 H12B 108.6
C4 C12 H12B 108.6
H12A C12 H12B 107.6
C14 C13 C12 111.45(14)
C14 C13 H13A 109.3
C12 C13 H13A 109.3
C14 C13 H13B 109.3
C12 C13 H13B 109.3
H13A C13 H13B 108.0
C15 C14 C13 125.44(18)
C15 C14 H14 117.3
C13 C14 H14 117.3
C14 C15 H15A 120.0
C14 C15 H15B 120.0
H15A C15 H15B 120.0
C1 N1 C8 119.42(12)
C1 N1 C4 107.39(12)
C8 N1 C4 114.32(12)

loop_
_geom_bond_atom_site_label_1
_geom_bond_atom_site_label_2
_geom_bond_distance
C1 C2 1.349(2)
C1 N1 1.380(2)
C1 H1 0.9500
C2 C3 1.449(2)
C2 H2 0.9500
C3 O1 1.220(2)
C3 C4 1.541(2)
C4 N1 1.4890(19)
C4 C5 1.539(2)
C4 C12 1.541(2)
C5 C6 1.515(2)
C5 C9 1.549(2)
C5 H5 1.0000
C6 C7 1.324(2)
C6 H6 0.9500
C7 C8 1.506(2)
C7 H7 0.9500
C8 N1 1.4829(19)
C8 C10 1.568(2)
C8 H8 1.0000
C9 C10 1.548(2)
C9 H9A 0.9900
C9 H9B 0.9900
C10 C11 1.474(2)
C10 Cl1 1.8149(16)
C11 N2 1.141(2)
C12 C13 1.531(2)
C12 H12A 0.9900
C12 H12B 0.9900
C13 C14 1.502(2)
C13 H13A 0.9900
C13 H13B 0.9900
C14 C15 1.317(3)
C14 H14 0.9500
C15 H15A 0.9500
C15 H15B 0.9500
